data_7132095
loop_
_publ_author_name
'Chrysochos, Nicolas'
'P\"atsch, Sebastian'
'Elvers, Benedict Josua'
'Krummenacher, Ivo'
'Muneshwar , Nandeshwar'
'Ganesan, Prabusankar'
'Braunschweig, Holger'
'Schulzke, Carola'
'Ravat, Prince'
'Jana, Anukul'

_publ_section_title
;
 Introducing an orthogonally polarized electron-rich alkene: synthesis of
 a zwitterionic boron-containing \p-conjugated system
;
_journal_name_full 'Chemical Communications'
_journal_paper_doi 10.1039/D3CC03975G
_journal_year 2023
_chemical_formula_moiety 'C49 H66 B N3'
_chemical_formula_sum 'C49 H66 B N3'
_chemical_formula_weight 707.85
_space_group_crystal_system orthorhombic
_space_group_IT_number 61
_space_group_name_Hall '-P 2ac 2ab'
_space_group_name_H-M_alt 'P b c a'
_atom_sites_solution_hydrogens difmap
_atom_sites_solution_primary dual
_atom_sites_solution_secondary difmap
_audit_creation_method SHELXL-2018/3
_audit_update_record
;
2023-03-17 deposited with the CCDC.	2023-08-30 downloaded from the CCDC.
;
_cell_angle_alpha 90
_cell_angle_beta 90
_cell_angle_gamma 90
_cell_formula_units_Z 8
_cell_length_a 18.03250(10)
_cell_length_b 14.89340(10)
_cell_length_c 32.42450(10)
_cell_measurement_reflns_used 100398
_cell_measurement_temperature 100(2)
_cell_measurement_theta_max 79.7040
_cell_measurement_theta_min 3.6650
_cell_volume 8708.09(8)
_computing_cell_refinement 'CrysAlisPro 1.171.42.61a (Rigaku OD, 2022)'
_computing_data_collection 'CrysAlisPro 1.171.42.61a (Rigaku OD, 2022)'
_computing_data_reduction 'CrysAlisPro 1.171.42.61a (Rigaku OD, 2022)'
_computing_molecular_graphics 'XP Version 5.1 by Bruker AXS 1998'
_computing_publication_material 'CIFTAB (Sheldrick, 2015)'
_computing_structure_refinement 'SHELXL-2018/3 (Sheldrick, 2015)'
_computing_structure_solution 'SHELXT 2018 (Sheldrick, 2015)'
_diffrn_ambient_temperature 100(2)
_diffrn_detector_area_resol_mean 10.0000
_diffrn_measured_fraction_theta_full 1.000
_diffrn_measured_fraction_theta_max 0.998
_diffrn_measurement_device_type 'XtaLAB Synergy, Single source at home/near, HyPix'
_diffrn_measurement_method '\w scans'
_diffrn_radiation_type CuK\a
_diffrn_radiation_wavelength 1.54184
_diffrn_reflns_av_R_equivalents 0.0385
_diffrn_reflns_av_unetI/netI 0.0162
_diffrn_reflns_Laue_measured_fraction_full 1.000
_diffrn_reflns_Laue_measured_fraction_max 0.998
_diffrn_reflns_limit_h_max 23
_diffrn_reflns_limit_h_min -22
_diffrn_reflns_limit_k_max 19
_diffrn_reflns_limit_k_min -18
_diffrn_reflns_limit_l_max 41
_diffrn_reflns_limit_l_min -41
_diffrn_reflns_number 176472
_diffrn_reflns_point_group_measured_fraction_full 1.000
_diffrn_reflns_point_group_measured_fraction_max 0.998
_diffrn_reflns_theta_full 67.684
_diffrn_reflns_theta_max 80.070
_diffrn_reflns_theta_min 3.666
_diffrn_source 'micro-focus sealed X-ray tube'
_exptl_absorpt_coefficient_mu 0.460
_exptl_absorpt_correction_T_max 1.82
_exptl_absorpt_correction_T_min 0.99
_exptl_absorpt_correction_type numerical
_exptl_absorpt_process_details 'face indexed'
_exptl_crystal_colour red
_exptl_crystal_density_diffrn 1.080
_exptl_crystal_description rhomb
_exptl_crystal_F_000 3088
_exptl_crystal_size_max 0.299
_exptl_crystal_size_mid 0.227
_exptl_crystal_size_min 0.055
_refine_diff_density_max 0.303
_refine_diff_density_min -0.214
_refine_diff_density_rms 0.035
_refine_ls_extinction_method none
_refine_ls_goodness_of_fit_ref 1.017
_refine_ls_hydrogen_treatment refall
_refine_ls_matrix_type full
_refine_ls_number_parameters 742
_refine_ls_number_reflns 9482
_refine_ls_number_restraints 0
_refine_ls_restrained_S_all 1.017
_refine_ls_R_factor_all 0.0429
_refine_ls_R_factor_gt 0.0412
_refine_ls_shift/su_max 0.001
_refine_ls_shift/su_mean 0.000
_refine_ls_structure_factor_coef Fsqd
_refine_ls_weighting_details 'w=1/[\s^2^(Fo^2^)+(0.0579P)^2^+2.8229P] where P=(Fo^2^+2Fc^2^)/3'
_refine_ls_weighting_scheme calc
_refine_ls_wR_factor_gt 0.1072
_refine_ls_wR_factor_ref 0.1087
_reflns_Friedel_coverage 0.000
_reflns_number_gt 8975
_reflns_number_total 9482
_reflns_threshold_expression 'I > 2\s(I)'
_cod_data_source_file d3cc03975g2.cif
_cod_data_source_block NC39
_cod_database_code 7132095
_shelx_shelxl_version_number 2018/3
_shelx_space_group_comment
;
The symmetry employed for this shelxl refinement is uniquely defined
by the following loop, which should always be used as a source of
symmetry information in preference to the above space-group names.
They are only intended as comments.
;
_shelx_estimated_absorpt_t_min 0.875
_shelx_estimated_absorpt_t_max 0.975

loop_
_space_group_symop_operation_xyz
'x, y, z'
'-x+1/2, -y, z+1/2'
'-x, y+1/2, -z+1/2'
'x+1/2, -y+1/2, -z'
'-x, -y, -z'
'x-1/2, y, -z-1/2'
'x, -y-1/2, z-1/2'
'-x-1/2, y-1/2, z'

loop_
_atom_site_label
_atom_site_type_symbol
_atom_site_fract_x
_atom_site_fract_y
_atom_site_fract_z
_atom_site_U_iso_or_equiv
_atom_site_adp_type
_atom_site_occupancy
_atom_site_site_symmetry_order
_atom_site_calc_flag
_atom_site_refinement_flags_posn
_atom_site_refinement_flags_adp
_atom_site_refinement_flags_occupancy
_atom_site_disorder_assembly
_atom_site_disorder_group
N1 N 0.42548(4) 0.56846(5) 0.16494(2) 0.01878(16) Uani 1 1 d . . . . .
N2 N 0.49417(4) 0.67434(5) 0.19040(3) 0.02029(17) Uani 1 1 d . . . . .
N3 N 0.30973(4) 0.71993(5) 0.20563(2) 0.01831(16) Uani 1 1 d . . . . .
C1 C 0.36614(5) 0.66103(6) 0.22099(3) 0.01840(18) Uani 1 1 d . . . . .
C2 C 0.42650(5) 0.63588(6) 0.19296(3) 0.01762(17) Uani 1 1 d . . . . .
C3 C 0.49344(5) 0.56412(7) 0.14489(3) 0.02169(19) Uani 1 1 d . . . . .
C4 C 0.53638(5) 0.63064(7) 0.16065(3) 0.0232(2) Uani 1 1 d . . . . .
C5 C 0.36171(5) 0.50609(7) 0.16148(3) 0.0227(2) Uani 1 1 d . . . . .
C6 C 0.33567(6) 0.49333(8) 0.11719(4) 0.0306(2) Uani 1 1 d . . . . .
C7 C 0.37851(7) 0.41816(7) 0.18331(4) 0.0318(2) Uani 1 1 d . . . . .
C8 C 0.51256(6) 0.49860(8) 0.11168(4) 0.0306(2) Uani 1 1 d . . . . .
C9 C 0.61306(6) 0.65680(9) 0.14803(4) 0.0371(3) Uani 1 1 d . . . . .
C10 C 0.51672(5) 0.74916(7) 0.21800(3) 0.0242(2) Uani 1 1 d . . . . .
C11 C 0.53717(6) 0.83312(7) 0.19385(4) 0.0321(2) Uani 1 1 d . . . . .
C12 C 0.57720(6) 0.71903(7) 0.24774(4) 0.0289(2) Uani 1 1 d . . . . .
C13 C 0.23933(5) 0.68320(6) 0.19159(3) 0.02108(19) Uani 1 1 d . . . . .
C14 C 0.33147(5) 0.80749(6) 0.19149(3) 0.01960(18) Uani 1 1 d . . . . .
C15 C 0.34191(5) 0.82622(6) 0.14927(3) 0.02199(19) Uani 1 1 d . . . . .
C16 C 0.35891(6) 0.91412(7) 0.13719(3) 0.0267(2) Uani 1 1 d . . . . .
C17 C 0.36751(6) 0.98197(7) 0.16579(4) 0.0298(2) Uani 1 1 d . . . . .
C18 C 0.36033(6) 0.96276(7) 0.20734(4) 0.0285(2) Uani 1 1 d . . . . .
C19 C 0.34246(5) 0.87668(6) 0.22095(3) 0.0231(2) Uani 1 1 d . . . . .
C20 C 0.33672(6) 0.75455(7) 0.11604(3) 0.0243(2) Uani 1 1 d . . . . .
C21 C 0.40805(7) 0.74918(8) 0.09033(4) 0.0328(2) Uani 1 1 d . . . . .
C22 C 0.26987(7) 0.77083(8) 0.08792(4) 0.0334(2) Uani 1 1 d . . . . .
C23 C 0.33245(6) 0.85935(7) 0.26666(3) 0.0260(2) Uani 1 1 d . . . . .
C24 C 0.25159(7) 0.87511(8) 0.27917(4) 0.0336(2) Uani 1 1 d . . . . .
C25 C 0.38433(8) 0.91465(10) 0.29416(4) 0.0415(3) Uani 1 1 d . . . . .
C26 C 0.36553(5) 0.62750(6) 0.26113(3) 0.01938(18) Uani 1 1 d . . . . .
C27 C 0.30565(5) 0.64412(7) 0.28954(3) 0.02225(19) Uani 1 1 d . . . . .
C28 C 0.31149(6) 0.62238(7) 0.33045(3) 0.0248(2) Uani 1 1 d . . . . .
C29 C 0.37596(6) 0.58302(7) 0.34814(3) 0.0244(2) Uani 1 1 d . . . . .
C30 C 0.43181(5) 0.55904(7) 0.31912(3) 0.02271(19) Uani 1 1 d . . . . .
C31 C 0.42620(5) 0.57585(6) 0.27780(3) 0.02112(19) Uani 1 1 d . . . . .
B1 B 0.38606(7) 0.57568(8) 0.39435(4) 0.0259(2) Uani 1 1 d . . . . .
C33 C 0.46719(6) 0.56421(7) 0.41355(3) 0.0250(2) Uani 1 1 d . . . . .
C34 C 0.52264(6) 0.62979(7) 0.40701(3) 0.0287(2) Uani 1 1 d . . . . .
C35 C 0.59186(6) 0.62192(8) 0.42596(3) 0.0299(2) Uani 1 1 d . . . . .
C36 C 0.60970(6) 0.55006(8) 0.45143(3) 0.0272(2) Uani 1 1 d . . . . .
C37 C 0.55591(6) 0.48470(7) 0.45737(3) 0.0248(2) Uani 1 1 d . . . . .
C38 C 0.48631(6) 0.49011(7) 0.43871(3) 0.0237(2) Uani 1 1 d . . . . .
C39 C 0.51154(8) 0.71113(9) 0.37955(4) 0.0390(3) Uani 1 1 d . . . . .
C40 C 0.68567(6) 0.54188(9) 0.47056(4) 0.0339(2) Uani 1 1 d . . . . .
C41 C 0.43329(6) 0.41292(8) 0.44428(3) 0.0283(2) Uani 1 1 d . . . . .
C42 C 0.31521(6) 0.58690(9) 0.42376(3) 0.0324(2) Uani 1 1 d . . . . .
C43 C 0.25673(6) 0.52443(10) 0.42329(3) 0.0393(3) Uani 1 1 d . . . . .
C48 C 0.25812(8) 0.44186(13) 0.39646(4) 0.0481(3) Uani 1 1 d . . . . .
C50 C 0.36604(11) 0.73373(10) 0.45220(5) 0.0540(4) Uani 1 1 d . . . . .
C47 C 0.30735(8) 0.66278(10) 0.44991(4) 0.0416(3) Uani 1 1 d . . . . .
C46 C 0.24294(9) 0.67411(13) 0.47337(4) 0.0551(4) Uani 1 1 d . . . . .
C45 C 0.18634(8) 0.61199(15) 0.47333(4) 0.0597(5) Uani 1 1 d . . . . .
C44 C 0.19430(7) 0.53675(14) 0.44853(4) 0.0522(4) Uani 1 1 d . . . . .
C49 C 0.11801(12) 0.6259(3) 0.49975(6) 0.0950(11) Uani 1 1 d . . . . .
H27 H 0.2618(7) 0.6737(9) 0.2792(4) 0.024(3) Uiso 1 1 d . . . . .
H31 H 0.4656(7) 0.5574(9) 0.2592(4) 0.025(3) Uiso 1 1 d . . . . .
H35 H 0.6301(8) 0.6699(10) 0.4206(5) 0.036(4) Uiso 1 1 d . . . . .
H13A H 0.2399(8) 0.6546(9) 0.1638(4) 0.031(3) Uiso 1 1 d . . . . .
H5 H 0.3223(7) 0.5360(9) 0.1766(4) 0.023(3) Uiso 1 1 d . . . . .
H37 H 0.5666(7) 0.4318(9) 0.4755(4) 0.027(3) Uiso 1 1 d . . . . .
H21A H 0.4166(8) 0.8050(11) 0.0742(5) 0.041(4) Uiso 1 1 d . . . . .
H24A H 0.2172(8) 0.8377(10) 0.2607(5) 0.038(4) Uiso 1 1 d . . . . .
H6A H 0.3686(8) 0.4523(10) 0.1016(5) 0.036(4) Uiso 1 1 d . . . . .
H8A H 0.4983(9) 0.4358(11) 0.1187(5) 0.041(4) Uiso 1 1 d . . . . .
H11A H 0.5850(9) 0.8268(10) 0.1791(5) 0.040(4) Uiso 1 1 d . . . . .
H17 H 0.3795(8) 1.0433(10) 0.1565(4) 0.034(3) Uiso 1 1 d . . . . .
H10 H 0.4720(7) 0.7610(8) 0.2336(4) 0.021(3) Uiso 1 1 d . . . . .
H24B H 0.2387(9) 0.9385(11) 0.2759(5) 0.044(4) Uiso 1 1 d . . . . .
H12A H 0.6251(9) 0.7090(10) 0.2343(5) 0.039(4) Uiso 1 1 d . . . . .
H7A H 0.3326(9) 0.3802(11) 0.1827(5) 0.040(4) Uiso 1 1 d . . . . .
H22A H 0.2212(8) 0.7734(9) 0.1041(4) 0.033(3) Uiso 1 1 d . . . . .
H6B H 0.3326(8) 0.5522(11) 0.1024(5) 0.041(4) Uiso 1 1 d . . . . .
H6C H 0.2851(9) 0.4658(10) 0.1183(5) 0.039(4) Uiso 1 1 d . . . . .
H41A H 0.4296(9) 0.3776(11) 0.4182(5) 0.043(4) Uiso 1 1 d . . . . .
H12B H 0.5630(8) 0.6632(11) 0.2630(5) 0.039(4) Uiso 1 1 d . . . . .
H12C H 0.5852(8) 0.7667(10) 0.2678(5) 0.040(4) Uiso 1 1 d . . . . .
H8B H 0.5661(9) 0.5015(10) 0.1068(5) 0.038(4) Uiso 1 1 d . . . . .
H41B H 0.4497(9) 0.3720(10) 0.4668(5) 0.041(4) Uiso 1 1 d . . . . .
H13B H 0.2223(7) 0.6361(9) 0.2118(4) 0.028(3) Uiso 1 1 d . . . . .
H11B H 0.4980(9) 0.8488(11) 0.1741(5) 0.043(4) Uiso 1 1 d . . . . .
H11C H 0.5441(9) 0.8840(12) 0.2138(5) 0.047(4) Uiso 1 1 d . . . . .
H22B H 0.2758(9) 0.8280(11) 0.0717(5) 0.042(4) Uiso 1 1 d . . . . .
H13C H 0.2020(8) 0.7315(9) 0.1916(4) 0.028(3) Uiso 1 1 d . . . . .
H21B H 0.4535(9) 0.7396(11) 0.1079(5) 0.045(4) Uiso 1 1 d . . . . .
H20 H 0.3305(7) 0.6958(9) 0.1298(4) 0.021(3) Uiso 1 1 d . . . . .
H40A H 0.6997(10) 0.5973(12) 0.4857(5) 0.053(5) Uiso 1 1 d . . . . .
H18 H 0.3674(8) 1.0121(10) 0.2284(5) 0.035(4) Uiso 1 1 d . . . . .
H23 H 0.3444(7) 0.7950(9) 0.2718(4) 0.025(3) Uiso 1 1 d . . . . .
H25A H 0.3821(10) 0.8920(12) 0.3238(6) 0.056(5) Uiso 1 1 d . . . . .
H21C H 0.4041(9) 0.6977(11) 0.0705(5) 0.041(4) Uiso 1 1 d . . . . .
H50A H 0.4159(11) 0.7087(13) 0.4592(6) 0.058(5) Uiso 1 1 d . . . . .
H25B H 0.4350(10) 0.9102(12) 0.2847(5) 0.051(4) Uiso 1 1 d . . . . .
H30 H 0.4767(7) 0.5282(8) 0.3291(4) 0.023(3) Uiso 1 1 d . . . . .
H39A H 0.4598(10) 0.7232(12) 0.3719(5) 0.054(5) Uiso 1 1 d . . . . .
H28 H 0.2697(8) 0.6367(9) 0.3488(4) 0.029(3) Uiso 1 1 d . . . . .
H8C H 0.4873(9) 0.5127(11) 0.0861(5) 0.044(4) Uiso 1 1 d . . . . .
H16 H 0.3668(7) 0.9258(9) 0.1085(4) 0.030(3) Uiso 1 1 d . . . . .
H48A H 0.3036(11) 0.4307(13) 0.3808(6) 0.064(5) Uiso 1 1 d . . . . .
H9A H 0.6349(9) 0.6133(11) 0.1294(5) 0.047(4) Uiso 1 1 d . . . . .
H7B H 0.4195(9) 0.3845(11) 0.1700(5) 0.041(4) Uiso 1 1 d . . . . .
H22C H 0.2654(9) 0.7211(11) 0.0673(5) 0.047(4) Uiso 1 1 d . . . . .
H41C H 0.3836(9) 0.4333(10) 0.4502(5) 0.037(4) Uiso 1 1 d . . . . .
H25C H 0.3697(10) 0.9816(14) 0.2938(6) 0.061(5) Uiso 1 1 d . . . . .
H7C H 0.3932(8) 0.4282(10) 0.2122(5) 0.041(4) Uiso 1 1 d . . . . .
H9B H 0.6460(11) 0.6666(14) 0.1702(6) 0.068(6) Uiso 1 1 d . . . . .
H24C H 0.2438(9) 0.8566(11) 0.3095(5) 0.047(4) Uiso 1 1 d . . . . .
H50B H 0.3719(11) 0.7650(13) 0.4250(7) 0.068(6) Uiso 1 1 d . . . . .
H9C H 0.6127(11) 0.7148(14) 0.1317(6) 0.067(5) Uiso 1 1 d . . . . .
H39B H 0.5331(10) 0.7636(13) 0.3912(6) 0.062(5) Uiso 1 1 d . . . . .
H40B H 0.6869(9) 0.4915(12) 0.4904(5) 0.050(4) Uiso 1 1 d . . . . .
H39C H 0.5388(12) 0.7040(15) 0.3533(7) 0.077(6) Uiso 1 1 d . . . . .
H44 H 0.1554(10) 0.4880(12) 0.4484(5) 0.051(5) Uiso 1 1 d . . . . .
H50C H 0.3542(11) 0.7798(14) 0.4732(7) 0.072(6) Uiso 1 1 d . . . . .
H40C H 0.7251(10) 0.5307(13) 0.4495(6) 0.063(5) Uiso 1 1 d . . . . .
H46 H 0.2378(12) 0.7311(14) 0.4900(6) 0.074(6) Uiso 1 1 d . . . . .
H48B H 0.2555(14) 0.3869(18) 0.4133(8) 0.099(8) Uiso 1 1 d . . . . .
H48C H 0.2159(15) 0.4345(18) 0.3814(8) 0.102(8) Uiso 1 1 d . . . . .
H49A H 0.0786(19) 0.650(2) 0.4860(10) 0.128(11) Uiso 1 1 d . . . . .
H49B H 0.093(2) 0.568(3) 0.5039(13) 0.168(17) Uiso 1 1 d . . . . .
H49C H 0.1250(19) 0.643(2) 0.5260(12) 0.146(13) Uiso 1 1 d . . . . .

loop_
_atom_site_aniso_label
_atom_site_aniso_U_11
_atom_site_aniso_U_22
_atom_site_aniso_U_33
_atom_site_aniso_U_23
_atom_site_aniso_U_13
_atom_site_aniso_U_12
N1 0.0185(4) 0.0182(4) 0.0197(4) -0.0005(3) 0.0010(3) -0.0003(3)
N2 0.0171(4) 0.0193(4) 0.0244(4) -0.0015(3) -0.0003(3) -0.0002(3)
N3 0.0168(4) 0.0172(4) 0.0209(4) 0.0016(3) -0.0012(3) 0.0001(3)
C1 0.0173(4) 0.0181(4) 0.0198(4) -0.0003(3) 0.0000(3) 0.0015(3)
C2 0.0184(4) 0.0157(4) 0.0187(4) 0.0017(3) -0.0015(3) 0.0007(3)
C3 0.0198(4) 0.0226(4) 0.0227(4) 0.0002(4) 0.0027(3) 0.0019(3)
C4 0.0188(4) 0.0238(5) 0.0269(5) -0.0005(4) 0.0030(4) 0.0020(4)
C5 0.0208(4) 0.0202(4) 0.0272(5) -0.0032(4) 0.0019(4) -0.0040(4)
C6 0.0302(5) 0.0307(5) 0.0310(5) -0.0057(4) -0.0047(4) -0.0049(4)
C7 0.0393(6) 0.0216(5) 0.0345(6) 0.0011(4) 0.0031(5) -0.0051(4)
C8 0.0274(5) 0.0333(6) 0.0311(5) -0.0089(4) 0.0070(4) 0.0003(4)
C9 0.0216(5) 0.0407(6) 0.0490(7) -0.0109(6) 0.0103(5) -0.0054(5)
C10 0.0198(4) 0.0203(4) 0.0325(5) -0.0061(4) -0.0029(4) -0.0012(4)
C11 0.0268(5) 0.0222(5) 0.0472(7) 0.0006(5) -0.0074(5) -0.0031(4)
C12 0.0253(5) 0.0267(5) 0.0348(5) -0.0043(4) -0.0066(4) -0.0016(4)
C13 0.0183(4) 0.0212(4) 0.0238(5) 0.0014(4) -0.0010(3) -0.0009(4)
C14 0.0145(4) 0.0179(4) 0.0264(5) 0.0016(3) -0.0006(3) 0.0015(3)
C15 0.0168(4) 0.0220(4) 0.0272(5) 0.0035(4) 0.0006(3) 0.0018(3)
C16 0.0212(5) 0.0255(5) 0.0334(5) 0.0087(4) 0.0026(4) 0.0018(4)
C17 0.0227(5) 0.0180(5) 0.0486(7) 0.0062(4) -0.0005(4) -0.0003(4)
C18 0.0231(5) 0.0194(5) 0.0429(6) -0.0024(4) -0.0041(4) 0.0003(4)
C19 0.0177(4) 0.0208(4) 0.0308(5) -0.0011(4) -0.0022(4) 0.0019(3)
C20 0.0271(5) 0.0237(5) 0.0222(4) 0.0039(4) 0.0023(4) 0.0011(4)
C21 0.0355(6) 0.0319(6) 0.0310(5) 0.0057(5) 0.0100(5) 0.0045(5)
C22 0.0364(6) 0.0366(6) 0.0271(5) -0.0007(5) -0.0053(4) 0.0028(5)
C23 0.0260(5) 0.0238(5) 0.0283(5) -0.0062(4) -0.0034(4) 0.0013(4)
C24 0.0287(5) 0.0371(6) 0.0351(6) -0.0038(5) 0.0024(5) 0.0017(5)
C25 0.0362(7) 0.0506(8) 0.0376(7) -0.0132(6) -0.0051(5) -0.0094(6)
C26 0.0196(4) 0.0182(4) 0.0203(4) -0.0011(3) -0.0008(3) -0.0002(3)
C27 0.0194(4) 0.0251(5) 0.0222(4) 0.0008(4) -0.0005(3) 0.0044(4)
C28 0.0222(5) 0.0309(5) 0.0212(5) 0.0006(4) 0.0013(4) 0.0044(4)
C29 0.0236(5) 0.0280(5) 0.0215(5) 0.0019(4) -0.0006(4) 0.0040(4)
C30 0.0211(4) 0.0228(4) 0.0242(5) 0.0019(4) -0.0020(4) 0.0035(4)
C31 0.0200(4) 0.0206(4) 0.0228(4) -0.0001(3) 0.0012(4) 0.0027(3)
B1 0.0279(6) 0.0277(5) 0.0222(5) 0.0011(4) -0.0015(4) 0.0051(4)
C33 0.0279(5) 0.0281(5) 0.0190(4) -0.0005(4) -0.0012(4) 0.0041(4)
C34 0.0334(5) 0.0293(5) 0.0233(5) 0.0022(4) -0.0026(4) 0.0018(4)
C35 0.0311(5) 0.0326(5) 0.0262(5) 0.0001(4) -0.0012(4) -0.0039(4)
C36 0.0268(5) 0.0355(5) 0.0192(4) -0.0030(4) -0.0006(4) 0.0038(4)
C37 0.0284(5) 0.0286(5) 0.0173(4) -0.0008(4) 0.0006(4) 0.0068(4)
C38 0.0257(5) 0.0272(5) 0.0182(4) -0.0013(4) 0.0018(4) 0.0041(4)
C39 0.0463(7) 0.0323(6) 0.0383(6) 0.0101(5) -0.0082(5) -0.0034(5)
C40 0.0268(5) 0.0485(7) 0.0264(5) 0.0005(5) -0.0020(4) 0.0024(5)
C41 0.0288(5) 0.0300(5) 0.0262(5) 0.0011(4) 0.0002(4) 0.0021(4)
C42 0.0308(5) 0.0483(7) 0.0180(4) 0.0046(4) -0.0020(4) 0.0137(5)
C43 0.0258(5) 0.0719(9) 0.0201(5) 0.0074(5) -0.0036(4) 0.0063(5)
C48 0.0330(6) 0.0770(10) 0.0343(6) -0.0027(7) -0.0018(5) -0.0155(7)
C50 0.0776(11) 0.0408(7) 0.0434(8) -0.0077(6) 0.0050(7) 0.0173(7)
C47 0.0500(7) 0.0519(7) 0.0230(5) 0.0035(5) -0.0002(5) 0.0257(6)
C46 0.0593(9) 0.0804(11) 0.0257(6) 0.0013(6) 0.0025(6) 0.0409(9)
C45 0.0384(7) 0.1184(15) 0.0224(6) 0.0087(7) 0.0027(5) 0.0345(9)
C44 0.0265(6) 0.1067(13) 0.0235(6) 0.0130(7) -0.0031(5) 0.0097(7)
C49 0.0509(10) 0.193(3) 0.0407(9) 0.0105(13) 0.0155(8) 0.0525(16)

loop_
_atom_type_symbol
_atom_type_description
_atom_type_scat_dispersion_real
_atom_type_scat_dispersion_imag
_atom_type_scat_source
C C 0.0181 0.0091 'International Tables Vol C Tables 4.2.6.8 and 6.1.1.4'
H H 0.0000 0.0000 'International Tables Vol C Tables 4.2.6.8 and 6.1.1.4'
B B 0.0090 0.0039 'International Tables Vol C Tables 4.2.6.8 and 6.1.1.4'
N N 0.0311 0.0180 'International Tables Vol C Tables 4.2.6.8 and 6.1.1.4'

loop_
_geom_angle_atom_site_label_1
_geom_angle_atom_site_label_2
_geom_angle_atom_site_label_3
_geom_angle
_geom_angle_site_symmetry_1
_geom_angle_site_symmetry_3
_geom_angle_publ_flag
C2 N1 C3 109.67(8) . . ?
C2 N1 C5 121.72(8) . . ?
C3 N1 C5 128.31(8) . . ?
C2 N2 C4 109.79(8) . . ?
C2 N2 C10 121.90(8) . . ?
C4 N2 C10 128.24(8) . . ?
C1 N3 C14 118.23(7) . . ?
C1 N3 C13 119.86(8) . . ?
C14 N3 C13 118.64(7) . . ?
C26 C1 N3 122.57(8) . . ?
C26 C1 C2 119.53(8) . . ?
N3 C1 C2 117.90(8) . . ?
N2 C2 N1 106.59(8) . . ?
N2 C2 C1 126.88(8) . . ?
N1 C2 C1 126.52(8) . . ?
C4 C3 N1 107.05(8) . . ?
C4 C3 C8 128.06(9) . . ?
N1 C3 C8 124.87(9) . . ?
C3 C4 N2 106.88(8) . . ?
C3 C4 C9 127.99(10) . . ?
N2 C4 C9 125.08(9) . . ?
N1 C5 C7 110.50(8) . . ?
N1 C5 C6 112.87(8) . . ?
C7 C5 C6 113.16(9) . . ?
N1 C5 H5 104.0(7) . . ?
C7 C5 H5 107.8(8) . . ?
C6 C5 H5 107.9(7) . . ?
C5 C6 H6A 112.0(9) . . ?
C5 C6 H6B 111.0(9) . . ?
H6A C6 H6B 109.2(12) . . ?
C5 C6 H6C 107.4(9) . . ?
H6A C6 H6C 108.2(12) . . ?
H6B C6 H6C 109.0(12) . . ?
C5 C7 H7A 108.2(9) . . ?
C5 C7 H7B 112.4(9) . . ?
H7A C7 H7B 108.7(12) . . ?
C5 C7 H7C 111.5(9) . . ?
H7A C7 H7C 109.1(12) . . ?
H7B C7 H7C 106.9(13) . . ?
C3 C8 H8A 113.0(9) . . ?
C3 C8 H8B 108.5(9) . . ?
H8A C8 H8B 109.4(12) . . ?
C3 C8 H8C 111.5(9) . . ?
H8A C8 H8C 106.1(13) . . ?
H8B C8 H8C 108.4(13) . . ?
C4 C9 H9A 111.8(10) . . ?
C4 C9 H9B 114.5(12) . . ?
H9A C9 H9B 108.9(16) . . ?
C4 C9 H9C 111.1(11) . . ?
H9A C9 H9C 104.3(15) . . ?
H9B C9 H9C 105.7(16) . . ?
N2 C10 C11 111.89(9) . . ?
N2 C10 C12 110.86(8) . . ?
C11 C10 C12 113.24(9) . . ?
N2 C10 H10 102.9(7) . . ?
C11 C10 H10 108.7(7) . . ?
C12 C10 H10 108.7(7) . . ?
C10 C11 H11A 112.4(9) . . ?
C10 C11 H11B 110.9(9) . . ?
H11A C11 H11B 109.5(13) . . ?
C10 C11 H11C 108.6(9) . . ?
H11A C11 H11C 106.0(13) . . ?
H11B C11 H11C 109.3(13) . . ?
C10 C12 H12A 113.2(9) . . ?
C10 C12 H12B 112.0(9) . . ?
H12A C12 H12B 108.7(12) . . ?
C10 C12 H12C 108.3(9) . . ?
H12A C12 H12C 106.2(12) . . ?
H12B C12 H12C 108.2(12) . . ?
N3 C13 H13A 115.7(8) . . ?
N3 C13 H13B 108.9(8) . . ?
H13A C13 H13B 107.1(11) . . ?
N3 C13 H13C 108.7(8) . . ?
H13A C13 H13C 108.6(11) . . ?
H13B C13 H13C 107.5(11) . . ?
C15 C14 C19 119.43(9) . . ?
C15 C14 N3 121.73(8) . . ?
C19 C14 N3 118.84(8) . . ?
C16 C15 C14 119.06(9) . . ?
C16 C15 C20 118.15(9) . . ?
C14 C15 C20 122.78(9) . . ?
C17 C16 C15 121.40(10) . . ?
C17 C16 H16 120.2(8) . . ?
C15 C16 H16 118.3(8) . . ?
C16 C17 C18 119.49(10) . . ?
C16 C17 H17 119.9(8) . . ?
C18 C17 H17 120.6(8) . . ?
C17 C18 C19 121.36(10) . . ?
C17 C18 H18 119.7(8) . . ?
C19 C18 H18 118.9(8) . . ?
C18 C19 C14 119.15(10) . . ?
C18 C19 C23 119.61(9) . . ?
C14 C19 C23 121.21(9) . . ?
C15 C20 C22 111.08(9) . . ?
C15 C20 C21 111.72(9) . . ?
C22 C20 C21 110.17(9) . . ?
C15 C20 H20 108.0(7) . . ?
C22 C20 H20 108.6(7) . . ?
C21 C20 H20 107.1(7) . . ?
C20 C21 H21A 111.9(9) . . ?
C20 C21 H21B 112.4(9) . . ?
H21A C21 H21B 106.9(13) . . ?
C20 C21 H21C 109.2(9) . . ?
H21A C21 H21C 108.2(12) . . ?
H21B C21 H21C 108.1(13) . . ?
C20 C22 H22A 112.1(8) . . ?
C20 C22 H22B 111.2(9) . . ?
H22A C22 H22B 109.1(12) . . ?
C20 C22 H22C 110.1(9) . . ?
H22A C22 H22C 107.4(12) . . ?
H22B C22 H22C 106.6(13) . . ?
C19 C23 C24 110.27(9) . . ?
C19 C23 C25 113.88(10) . . ?
C24 C23 C25 110.17(9) . . ?
C19 C23 H23 107.5(8) . . ?
C24 C23 H23 108.0(7) . . ?
C25 C23 H23 106.8(8) . . ?
C23 C24 H24A 109.7(8) . . ?
C23 C24 H24B 110.3(9) . . ?
H24A C24 H24B 108.5(12) . . ?
C23 C24 H24C 110.0(9) . . ?
H24A C24 H24C 109.2(12) . . ?
H24B C24 H24C 109.1(13) . . ?
C23 C25 H25A 110.3(10) . . ?
C23 C25 H25B 110.8(10) . . ?
H25A C25 H25B 108.4(14) . . ?
C23 C25 H25C 110.9(11) . . ?
H25A C25 H25C 108.7(15) . . ?
H25B C25 H25C 107.7(15) . . ?
C1 C26 C27 122.77(8) . . ?
C1 C26 C31 122.34(8) . . ?
C27 C26 C31 114.86(8) . . ?
C28 C27 C26 121.40(9) . . ?
C28 C27 H27 120.5(7) . . ?
C26 C27 H27 118.1(7) . . ?
C27 C28 C29 123.43(9) . . ?
C27 C28 H28 118.4(8) . . ?
C29 C28 H28 118.1(8) . . ?
C28 C29 C30 114.50(9) . . ?
C28 C29 B1 121.83(9) . . ?
C30 C29 B1 123.44(9) . . ?
C31 C30 C29 123.34(9) . . ?
C31 C30 H30 117.9(7) . . ?
C29 C30 H30 118.8(7) . . ?
C30 C31 C26 121.41(9) . . ?
C30 C31 H31 120.1(8) . . ?
C26 C31 H31 118.2(8) . . ?
C29 B1 C33 120.22(9) . . ?
C29 B1 C42 119.05(9) . . ?
C33 B1 C42 120.58(9) . . ?
C34 C33 C38 116.94(9) . . ?
C34 C33 B1 120.99(9) . . ?
C38 C33 B1 122.05(9) . . ?
C35 C34 C33 120.55(10) . . ?
C35 C34 C39 116.32(10) . . ?
C33 C34 C39 123.14(10) . . ?
C36 C35 C34 122.22(10) . . ?
C36 C35 H35 119.3(8) . . ?
C34 C35 H35 118.5(8) . . ?
C37 C36 C35 117.45(10) . . ?
C37 C36 C40 121.40(10) . . ?
C35 C36 C40 121.11(10) . . ?
C36 C37 C38 121.86(10) . . ?
C36 C37 H37 119.9(8) . . ?
C38 C37 H37 118.2(8) . . ?
C37 C38 C33 120.94(10) . . ?
C37 C38 C41 118.35(9) . . ?
C33 C38 C41 120.65(9) . . ?
C34 C39 H39A 114.8(10) . . ?
C34 C39 H39B 111.7(12) . . ?
H39A C39 H39B 109.7(15) . . ?
C34 C39 H39C 110.8(13) . . ?
H39A C39 H39C 105.9(16) . . ?
H39B C39 H39C 103.1(17) . . ?
C36 C40 H40A 111.5(10) . . ?
C36 C40 H40B 110.5(10) . . ?
H40A C40 H40B 107.7(14) . . ?
C36 C40 H40C 112.2(11) . . ?
H40A C40 H40C 107.1(15) . . ?
H40B C40 H40C 107.6(14) . . ?
C38 C41 H41A 110.1(9) . . ?
C38 C41 H41B 111.5(9) . . ?
H41A C41 H41B 108.6(12) . . ?
C38 C41 H41C 111.9(9) . . ?
H41A C41 H41C 105.8(12) . . ?
H41B C41 H41C 108.7(12) . . ?
C43 C42 C47 117.27(11) . . ?
C43 C42 B1 121.47(11) . . ?
C47 C42 B1 121.18(11) . . ?
C44 C43 C42 120.56(14) . . ?
C44 C43 C48 117.18(14) . . ?
C42 C43 C48 122.26(11) . . ?
C43 C48 H48A 116.9(11) . . ?
C43 C48 H48B 110.9(15) . . ?
H48A C48 H48B 100.8(18) . . ?
C43 C48 H48C 113.2(17) . . ?
H48A C48 H48C 113.7(19) . . ?
H48B C48 H48C 99(2) . . ?
C47 C50 H50A 112.6(11) . . ?
C47 C50 H50B 111.0(12) . . ?
H50A C50 H50B 106.2(15) . . ?
C47 C50 H50C 111.8(12) . . ?
H50A C50 H50C 107.2(16) . . ?
H50B C50 H50C 107.9(16) . . ?
C46 C47 C42 120.24(15) . . ?
C46 C47 C50 118.34(14) . . ?
C42 C47 C50 121.39(12) . . ?
C45 C46 C47 122.26(15) . . ?
C45 C46 H46 119.8(12) . . ?
C47 C46 H46 117.9(12) . . ?
C46 C45 C44 117.81(13) . . ?
C46 C45 C49 120.7(2) . . ?
C44 C45 C49 121.5(2) . . ?
C45 C44 C43 121.79(16) . . ?
C45 C44 H44 120.8(10) . . ?
C43 C44 H44 117.4(10) . . ?
C45 C49 H49A 114(2) . . ?
C45 C49 H49B 110(2) . . ?
H49A C49 H49B 93(3) . . ?
C45 C49 H49C 117(2) . . ?
H49A C49 H49C 118(3) . . ?
H49B C49 H49C 100(3) . . ?

loop_
_geom_bond_atom_site_label_1
_geom_bond_atom_site_label_2
_geom_bond_distance
_geom_bond_site_symmetry_2
_geom_bond_publ_flag
N1 C2 1.3540(12) . ?
N1 C3 1.3886(12) . ?
N1 C5 1.4826(12) . ?
N2 C2 1.3505(12) . ?
N2 C4 1.3906(12) . ?
N2 C10 1.4860(12) . ?
N3 C1 1.4325(12) . ?
N3 C14 1.4368(12) . ?
N3 C13 1.4555(12) . ?
C1 C26 1.3940(13) . ?
C1 C2 1.4668(12) . ?
C3 C4 1.3573(14) . ?
C3 C8 1.4937(14) . ?
C4 C9 1.4937(14) . ?
C5 C7 1.5192(15) . ?
C5 C6 1.5228(14) . ?
C5 H5 0.972(13) . ?
C6 H6A 0.991(15) . ?
C6 H6B 1.001(16) . ?
C6 H6C 1.001(15) . ?
C7 H7A 1.003(16) . ?
C7 H7B 0.992(16) . ?
C7 H7C 0.986(16) . ?
C8 H8A 0.997(16) . ?
C8 H8B 0.980(15) . ?
C8 H8C 0.969(17) . ?
C9 H9A 0.970(17) . ?
C9 H9B 0.94(2) . ?
C9 H9C 1.01(2) . ?
C10 C11 1.5207(15) . ?
C10 C12 1.5233(14) . ?
C10 H10 0.967(13) . ?
C11 H11A 0.990(16) . ?
C11 H11B 0.982(17) . ?
C11 H11C 1.005(17) . ?
C12 H12A 0.979(16) . ?
C12 H12B 1.001(16) . ?
C12 H12C 0.974(16) . ?
C13 H13A 0.997(14) . ?
C13 H13B 1.007(14) . ?
C13 H13C 0.985(14) . ?
C14 C15 1.4097(14) . ?
C14 C19 1.4191(14) . ?
C15 C16 1.4005(14) . ?
C15 C20 1.5196(14) . ?
C16 C17 1.3802(16) . ?
C16 H16 0.957(14) . ?
C17 C18 1.3833(17) . ?
C17 H17 0.986(15) . ?
C18 C19 1.3935(14) . ?
C18 H18 1.010(15) . ?
C19 C23 1.5152(15) . ?
C20 C22 1.5306(15) . ?
C20 C21 1.5348(14) . ?
C20 H20 0.989(13) . ?
C21 H21A 0.996(16) . ?
C21 H21B 1.009(17) . ?
C21 H21C 1.004(16) . ?
C22 H22A 1.022(14) . ?
C22 H22B 1.006(16) . ?
C22 H22C 1.000(17) . ?
C23 C24 1.5314(15) . ?
C23 C25 1.5325(15) . ?
C23 H23 0.996(13) . ?
C24 H24A 1.028(15) . ?
C24 H24B 0.978(17) . ?
C24 H24C 1.031(17) . ?
C25 H25A 1.018(19) . ?
C25 H25B 0.966(18) . ?
C25 H25C 1.03(2) . ?
C26 C27 1.4409(13) . ?
C26 C31 1.4425(13) . ?
C27 C28 1.3694(14) . ?
C27 H27 0.966(13) . ?
C28 C29 1.4229(14) . ?
C28 H28 0.984(14) . ?
C29 C30 1.4237(14) . ?
C29 B1 1.5131(15) . ?
C30 C31 1.3668(14) . ?
C30 H30 0.985(13) . ?
C31 H31 0.972(13) . ?
B1 C33 1.5993(15) . ?
B1 C42 1.6030(16) . ?
C33 C34 1.4137(16) . ?
C33 C38 1.4150(14) . ?
C34 C35 1.3963(16) . ?
C34 C39 1.5167(15) . ?
C35 C36 1.3896(16) . ?
C35 H35 1.007(15) . ?
C36 C37 1.3876(16) . ?
C36 C40 1.5088(15) . ?
C37 C38 1.3956(14) . ?
C37 H37 1.003(13) . ?
C38 C41 1.5062(15) . ?
C39 H39A 0.982(19) . ?
C39 H39B 0.95(2) . ?
C39 H39C 0.99(2) . ?
C40 H40A 0.993(19) . ?
C40 H40B 0.989(18) . ?
C40 H40C 0.999(19) . ?
C41 H41A 0.999(16) . ?
C41 H41B 0.997(16) . ?
C41 H41C 0.966(15) . ?
C42 C43 1.4065(19) . ?
C42 C47 1.4198(18) . ?
C43 C44 1.4038(17) . ?
C43 C48 1.506(2) . ?
C48 H48A 0.98(2) . ?
C48 H48B 0.99(3) . ?
C48 H48C 0.91(3) . ?
C50 C47 1.497(2) . ?
C50 H50A 1.00(2) . ?
C50 H50B 1.00(2) . ?
C50 H50C 0.99(2) . ?
C47 C46 1.3986(19) . ?
C46 C45 1.378(3) . ?
C46 H46 1.01(2) . ?
C45 C44 1.387(3) . ?
C45 C49 1.515(2) . ?
C44 H44 1.010(18) . ?
C49 H49A 0.91(3) . ?
C49 H49B 0.98(4) . ?
C49 H49C 0.90(4) . ?

loop_
_geom_torsion_atom_site_label_1
_geom_torsion_atom_site_label_2
_geom_torsion_atom_site_label_3
_geom_torsion_atom_site_label_4
_geom_torsion
_geom_torsion_site_symmetry_1
_geom_torsion_site_symmetry_2
_geom_torsion_site_symmetry_3
_geom_torsion_site_symmetry_4
_geom_torsion_publ_flag
C14 N3 C1 C26 119.94(10) . . . . ?
C13 N3 C1 C26 -80.75(11) . . . . ?
C14 N3 C1 C2 -59.97(11) . . . . ?
C13 N3 C1 C2 99.35(10) . . . . ?
C4 N2 C2 N1 -0.24(10) . . . . ?
C10 N2 C2 N1 -177.53(8) . . . . ?
C4 N2 C2 C1 178.88(9) . . . . ?
C10 N2 C2 C1 1.60(14) . . . . ?
C3 N1 C2 N2 0.54(10) . . . . ?
C5 N1 C2 N2 174.78(8) . . . . ?
C3 N1 C2 C1 -178.59(9) . . . . ?
C5 N1 C2 C1 -4.34(14) . . . . ?
C26 C1 C2 N2 -83.43(12) . . . . ?
N3 C1 C2 N2 96.47(11) . . . . ?
C26 C1 C2 N1 95.52(11) . . . . ?
N3 C1 C2 N1 -84.57(12) . . . . ?
C2 N1 C3 C4 -0.63(11) . . . . ?
C5 N1 C3 C4 -174.39(9) . . . . ?
C2 N1 C3 C8 -179.37(10) . . . . ?
C5 N1 C3 C8 6.86(16) . . . . ?
N1 C3 C4 N2 0.46(11) . . . . ?
C8 C3 C4 N2 179.15(10) . . . . ?
N1 C3 C4 C9 -176.96(11) . . . . ?
C8 C3 C4 C9 1.73(19) . . . . ?
C2 N2 C4 C3 -0.15(11) . . . . ?
C10 N2 C4 C3 176.92(9) . . . . ?
C2 N2 C4 C9 177.38(10) . . . . ?
C10 N2 C4 C9 -5.56(17) . . . . ?
C2 N1 C5 C7 -100.11(10) . . . . ?
C3 N1 C5 C7 72.98(12) . . . . ?
C2 N1 C5 C6 132.06(9) . . . . ?
C3 N1 C5 C6 -54.85(13) . . . . ?
C2 N2 C10 C11 -120.71(10) . . . . ?
C4 N2 C10 C11 62.54(13) . . . . ?
C2 N2 C10 C12 111.82(10) . . . . ?
C4 N2 C10 C12 -64.92(13) . . . . ?
C1 N3 C14 C15 98.84(10) . . . . ?
C13 N3 C14 C15 -60.73(12) . . . . ?
C1 N3 C14 C19 -81.31(11) . . . . ?
C13 N3 C14 C19 119.12(10) . . . . ?
C19 C14 C15 C16 -3.51(13) . . . . ?
N3 C14 C15 C16 176.34(8) . . . . ?
C19 C14 C15 C20 175.49(8) . . . . ?
N3 C14 C15 C20 -4.66(14) . . . . ?
C14 C15 C16 C17 1.70(15) . . . . ?
C20 C15 C16 C17 -177.35(9) . . . . ?
C15 C16 C17 C18 0.99(16) . . . . ?
C16 C17 C18 C19 -1.86(16) . . . . ?
C17 C18 C19 C14 0.02(15) . . . . ?
C17 C18 C19 C23 -177.82(9) . . . . ?
C15 C14 C19 C18 2.68(14) . . . . ?
N3 C14 C19 C18 -177.17(8) . . . . ?
C15 C14 C19 C23 -179.52(9) . . . . ?
N3 C14 C19 C23 0.63(13) . . . . ?
C16 C15 C20 C22 -67.72(12) . . . . ?
C14 C15 C20 C22 113.27(10) . . . . ?
C16 C15 C20 C21 55.73(12) . . . . ?
C14 C15 C20 C21 -123.28(10) . . . . ?
C18 C19 C23 C24 89.43(11) . . . . ?
C14 C19 C23 C24 -88.36(11) . . . . ?
C18 C19 C23 C25 -35.00(14) . . . . ?
C14 C19 C23 C25 147.21(10) . . . . ?
N3 C1 C26 C27 4.47(14) . . . . ?
C2 C1 C26 C27 -175.63(9) . . . . ?
N3 C1 C26 C31 -173.44(8) . . . . ?
C2 C1 C26 C31 6.46(14) . . . . ?
C1 C26 C27 C28 -169.81(10) . . . . ?
C31 C26 C27 C28 8.25(14) . . . . ?
C26 C27 C28 C29 0.51(16) . . . . ?
C27 C28 C29 C30 -6.26(16) . . . . ?
C27 C28 C29 B1 168.49(11) . . . . ?
C28 C29 C30 C31 2.93(15) . . . . ?
B1 C29 C30 C31 -171.72(10) . . . . ?
C29 C30 C31 C26 6.12(16) . . . . ?
C1 C26 C31 C30 166.60(9) . . . . ?
C27 C26 C31 C30 -11.46(14) . . . . ?
C28 C29 B1 C33 -158.51(10) . . . . ?
C30 C29 B1 C33 15.76(16) . . . . ?
C28 C29 B1 C42 16.97(16) . . . . ?
C30 C29 B1 C42 -168.76(10) . . . . ?
C29 B1 C33 C34 59.82(14) . . . . ?
C42 B1 C33 C34 -115.60(12) . . . . ?
C29 B1 C33 C38 -122.13(11) . . . . ?
C42 B1 C33 C38 62.45(14) . . . . ?
C38 C33 C34 C35 -2.08(15) . . . . ?
B1 C33 C34 C35 176.06(10) . . . . ?
C38 C33 C34 C39 177.65(11) . . . . ?
B1 C33 C34 C39 -4.20(16) . . . . ?
C33 C34 C35 C36 0.64(17) . . . . ?
C39 C34 C35 C36 -179.11(11) . . . . ?
C34 C35 C36 C37 0.49(16) . . . . ?
C34 C35 C36 C40 178.26(10) . . . . ?
C35 C36 C37 C38 -0.07(15) . . . . ?
C40 C36 C37 C38 -177.84(10) . . . . ?
C36 C37 C38 C33 -1.47(15) . . . . ?
C36 C37 C38 C41 175.54(9) . . . . ?
C34 C33 C38 C37 2.49(14) . . . . ?
B1 C33 C38 C37 -175.63(9) . . . . ?
C34 C33 C38 C41 -174.44(9) . . . . ?
B1 C33 C38 C41 7.43(14) . . . . ?
C29 B1 C42 C43 65.71(14) . . . . ?
C33 B1 C42 C43 -118.82(12) . . . . ?
C29 B1 C42 C47 -111.19(12) . . . . ?
C33 B1 C42 C47 64.28(14) . . . . ?
C47 C42 C43 C44 -1.33(16) . . . . ?
B1 C42 C43 C44 -178.35(10) . . . . ?
C47 C42 C43 C48 179.25(12) . . . . ?
B1 C42 C43 C48 2.23(17) . . . . ?
C43 C42 C47 C46 -1.10(16) . . . . ?
B1 C42 C47 C46 175.93(11) . . . . ?
C43 C42 C47 C50 -179.19(12) . . . . ?
B1 C42 C47 C50 -2.17(17) . . . . ?
C42 C47 C46 C45 2.26(19) . . . . ?
C50 C47 C46 C45 -179.58(13) . . . . ?
C47 C46 C45 C44 -0.9(2) . . . . ?
C47 C46 C45 C49 178.92(15) . . . . ?
C46 C45 C44 C43 -1.6(2) . . . . ?
C49 C45 C44 C43 178.56(15) . . . . ?
C42 C43 C44 C45 2.78(19) . . . . ?
C48 C43 C44 C45 -177.77(13) . . . . ?
